data_1544904
loop_
_publ_author_name
'Kawada, I'
'Isobe, M.'
'Okamura, F.P.'
'Watanabe, H.'
'Ohsumi, K.'
'Horiuchi, H.'
'Sato, T.'
'Ishii, T.'

_publ_section_title
;
 Time-of-flight neutron diffraction study of Li3N at high temperature
 Sample: 20 C
;
_journal_name_full 'Mineralogical Journal'
_journal_page_first 28
_journal_page_last 33
_journal_volume 13
_journal_year 1986
_chemical_formula_sum 'Li3 N'
_chemical_name_common Li3N
_chemical_name_mineral 'Li3N at 20 C'
_space_group_IT_number 191
_symmetry_space_group_name_Hall '-P 6 2'
_symmetry_space_group_name_H-M 'P 6/m m m'
_cell_angle_alpha 90
_cell_angle_beta 90
_cell_angle_gamma 120
_cell_formula_units_Z 1
_cell_length_a 3.652(3)
_cell_length_b 3.652(3)
_cell_length_c 3.866(2)
_cell_volume 44.65(6)
_cod_data_source_file Li3N-RT.cif
_cod_data_source_block Li3N-20C
_cod_database_code 1544904

loop_
_space_group_symop_operation_xyz
'x, y, z'
'-x, -y, -z'
'-y, x-y, z'
'y, -x+y, -z'
'-x+y, -x, z'
'x-y, x, -z'
'-x, -y, z'
'x, y, -z'
'y, -x+y, z'
'-y, x-y, -z'
'x-y, x, z'
'-x+y, -x, -z'
'y, x, -z'
'-y, -x, z'
'x-y, -y, -z'
'-x+y, y, z'
'-x, -x+y, -z'
'x, x-y, z'
'-y, -x, -z'
'y, x, z'
'-x+y, y, -z'
'x-y, -y, z'
'x, x-y, -z'
'-x, -x+y, z'

loop_
_atom_site_label
_atom_site_occupancy
_atom_site_fract_x
_atom_site_fract_y
_atom_site_fract_z
_atom_site_adp_type
_atom_site_B_iso_or_equiv
_atom_site_type_symbol
N 1.0 0.000000 0.000000 0.000000 Biso 0.444790 N
Li1 1.0 0.000000 0.000000 0.500000 Biso 0.281613 Li
Li2 1.0 0.333333 0.666667 0.000000 Biso 1.026439 Li

loop_
_atom_site_aniso_label
_atom_site_aniso_U_11
_atom_site_aniso_U_22
_atom_site_aniso_U_33
_atom_site_aniso_U_12
_atom_site_aniso_U_13
_atom_site_aniso_U_23
N 0.00800 0.00800 0.00090 0.00400 0.00000 0.00000
Li1 0.00500 0.00500 0.00070 0.00250 0.00000 0.00000
Li2 0.01000 0.01000 0.01900 0.00500 0.00000 0.00000
